data_4077439
loop_
_publ_author_name
'Chaumonnot, Alexandra'
'Donnadieu, Bruno'
'Sabo-Etienne, Sylviane'
'Chaudret, Bruno'
'Buron, Christophe'
'Bertrand, Guy'
'Metivier, Pascal'

_publ_section_title
;
 Ruthenium Carbene Complexes Containing a Triazolidene Cationic Ligand
;
_journal_issue 26
_journal_name_full Organometallics
_journal_page_first 5614
_journal_paper_doi 10.1021/om010699x
_journal_volume 20
_journal_year 2001
_chemical_formula_sum 'C45.5 H78 F6 N3 O6.5 P2 Ru S2'
_chemical_formula_weight 1112.24
_chemical_name_systematic
;
 ?
;
_space_group_IT_number 15
_symmetry_cell_setting monoclinic
_symmetry_space_group_name_Hall '-I 2ya'
_symmetry_space_group_name_H-M 'I 1 2/a 1'
_atom_sites_solution_hydrogens geom
_atom_sites_solution_primary direct
_atom_sites_solution_secondary difmap
_audit_creation_method SHELXL-97
_cell_angle_alpha 90.00
_cell_angle_beta 94.792(13)
_cell_angle_gamma 90.00
_cell_formula_units_Z 8
_cell_length_a 26.353(3)
_cell_length_b 9.7122(7)
_cell_length_c 43.792(5)
_cell_measurement_reflns_used 5000
_cell_measurement_temperature 180(2)
_cell_measurement_theta_max 26.0
_cell_measurement_theta_min 2.15
_cell_volume 11169(2)
_computing_cell_refinement 'Stoe IPDS software (Stoe, 1996)'
_computing_data_collection 'Stoe IPDS software (Stoe, 1996)'
_computing_data_reduction 'XRED (Stoe, 1.08, 1996)'
_computing_molecular_graphics 'ORTEP3 for Windows (Farrugia, 1997)'
_computing_publication_material 'SHELXL-97 (Sheldrick, 1997)'
_computing_structure_refinement 'SHELXL-97 (Sheldrick, 1997)'
_computing_structure_solution 'SIR92 (Giacovazzo et al, 1992)'
_diffrn_ambient_temperature 180(2)
_diffrn_measured_fraction_theta_full 0.992
_diffrn_measured_fraction_theta_max 0.992
_diffrn_measurement_device_type 'Stoe IPDS'
_diffrn_measurement_method \f
_diffrn_radiation_monochromator graphite
_diffrn_radiation_source 'fine-focus sealed tube'
_diffrn_radiation_type MoK\a
_diffrn_radiation_wavelength 0.71073
_diffrn_reflns_av_R_equivalents 0.0000
_diffrn_reflns_av_sigmaI/netI 0.0456
_diffrn_reflns_limit_h_max 27
_diffrn_reflns_limit_h_min -27
_diffrn_reflns_limit_k_max 10
_diffrn_reflns_limit_k_min 0
_diffrn_reflns_limit_l_max 46
_diffrn_reflns_limit_l_min 0
_diffrn_reflns_number 6777
_diffrn_reflns_theta_full 21.96
_diffrn_reflns_theta_max 21.96
_diffrn_reflns_theta_min 1.87
_diffrn_standards_decay_% <0.1
_diffrn_standards_interval_time 'every frame'
_diffrn_standards_number 200
_exptl_absorpt_coefficient_mu 0.478
_exptl_absorpt_correction_T_max 1.0
_exptl_absorpt_correction_T_min 0.73
_exptl_absorpt_correction_type semi-empirical
_exptl_crystal_colour orange
_exptl_crystal_density_diffrn 1.323
_exptl_crystal_density_method 'not measured'
_exptl_crystal_description rod
_exptl_crystal_F_000 4672
_exptl_crystal_size_max 0.50
_exptl_crystal_size_mid 0.15
_exptl_crystal_size_min 0.15
_refine_diff_density_max 1.240
_refine_diff_density_min -1.124
_refine_diff_density_rms 0.153
_refine_ls_extinction_method none
_refine_ls_goodness_of_fit_ref 1.061
_refine_ls_hydrogen_treatment mixed
_refine_ls_matrix_type full
_refine_ls_number_parameters 653
_refine_ls_number_reflns 6777
_refine_ls_number_restraints 62
_refine_ls_restrained_S_all 1.057
_refine_ls_R_factor_all 0.0841
_refine_ls_R_factor_gt 0.0714
_refine_ls_shift/su_max 0.674
_refine_ls_shift/su_mean 0.016
_refine_ls_structure_factor_coef Fsqd
_refine_ls_weighting_details 'calc w=1/[\s^2^(Fo^2^)+(0.1487P)^2^+41.9536P] where P=(Fo^2^+2Fc^2^)/3'
_refine_ls_weighting_scheme calc
_refine_ls_wR_factor_gt 0.1989
_refine_ls_wR_factor_ref 0.2133
_reflns_number_gt 5405
_reflns_number_total 6777
_reflns_threshold_expression >2sigma(I)
_cod_data_source_file om010699x.cif
_cod_data_source_block (4)
_cod_original_cell_volume 11169.4(19)
_cod_original_sg_symbol_H-M 'I 2/a '
_cod_original_formula_sum 'C45.50 H78 F6 N3 O6.50 P2 Ru S2'
_cod_database_code 4077439

loop_
_symmetry_equiv_pos_as_xyz
'x, y, z'
'-x+1/2, y, -z'
'x+1/2, y+1/2, z+1/2'
'-x+1, y+1/2, -z+1/2'
'-x, -y, -z'
'x-1/2, -y, z'
'-x+1/2, -y+1/2, -z+1/2'
'x, -y+1/2, z+1/2'

loop_
_atom_site_label
_atom_site_type_symbol
_atom_site_fract_x
_atom_site_fract_y
_atom_site_fract_z
_atom_site_U_iso_or_equiv
_atom_site_adp_type
_atom_site_occupancy
_atom_site_symmetry_multiplicity
_atom_site_calc_flag
_atom_site_refinement_flags
_atom_site_disorder_assembly
_atom_site_disorder_group
Ru1 Ru 0.103181(18) 0.26486(5) 0.392111(11) 0.0260(3) Uani 1 1 d . . .
P1 P 0.18801(6) 0.25660(16) 0.37720(4) 0.0279(4) Uani 1 1 d . . .
P2 P 0.02656(6) 0.22693(16) 0.41672(4) 0.0258(4) Uani 1 1 d . . .
N1 N 0.0551(2) 0.2913(6) 0.32985(12) 0.0388(14) Uani 1 1 d . . .
N2 N 0.0388(3) 0.2197(10) 0.30504(15) 0.069(2) Uani 1 1 d . . .
N3 N 0.0672(2) 0.0739(6) 0.33976(12) 0.0408(14) Uani 1 1 d . . .
C1 C 0.0749(2) 0.1991(7) 0.35358(14) 0.0336(16) Uani 1 1 d . . .
C2 C 0.0456(2) 0.0884(8) 0.30980(14) 0.0355(16) Uani 1 1 d . . .
C3 C 0.0531(3) 0.4360(8) 0.33357(17) 0.052(2) Uani 1 1 d . . .
H3A H 0.0722 0.4807 0.3180 0.078 Uiso 1 1 calc R . .
H3B H 0.0683 0.4609 0.3540 0.078 Uiso 1 1 calc R . .
H3C H 0.0176 0.4667 0.3312 0.078 Uiso 1 1 calc R . .
C4 C 0.0159(5) 0.2891(12) 0.2759(2) 0.089(3) Uani 1 1 d . . .
H4A H -0.0110 0.3528 0.2810 0.133 Uiso 1 1 calc R . .
H4B H 0.0014 0.2190 0.2617 0.133 Uiso 1 1 calc R . .
H4C H 0.0425 0.3401 0.2664 0.133 Uiso 1 1 calc R . .
C5 C 0.0330(4) -0.0271(11) 0.2889(2) 0.085(3) Uani 1 1 d . . .
H5A H 0.0283 0.0070 0.2678 0.128 Uiso 1 1 calc R . .
H5B H 0.0015 -0.0709 0.2944 0.128 Uiso 1 1 calc R . .
H5C H 0.0607 -0.0945 0.2907 0.128 Uiso 1 1 calc R . .
C6 C 0.0787(3) -0.0601(7) 0.35264(17) 0.0462(18) Uani 1 1 d . . .
H6A H 0.0911 -0.0503 0.3743 0.069 Uiso 1 1 calc R . .
H6B H 0.1050 -0.1042 0.3414 0.069 Uiso 1 1 calc R . .
H6C H 0.0479 -0.1169 0.3510 0.069 Uiso 1 1 calc R . .
C111 C 0.2198(2) 0.4278(7) 0.37721(17) 0.0389(16) Uani 1 1 d . . .
H111 H 0.2206 0.4612 0.3988 0.047 Uiso 1 1 calc R . .
C112 C 0.2746(3) 0.4312(8) 0.3694(2) 0.0502(19) Uani 1 1 d . . .
H11A H 0.2764 0.4023 0.3478 0.060 Uiso 1 1 calc R . .
H11B H 0.2949 0.3657 0.3827 0.060 Uiso 1 1 calc R . .
C113 C 0.2968(3) 0.5778(9) 0.3740(2) 0.070(3) Uani 1 1 d . . .
H11C H 0.2968 0.6045 0.3958 0.084 Uiso 1 1 calc R . .
H11D H 0.3325 0.5788 0.3684 0.084 Uiso 1 1 calc R . .
C114 C 0.2659(3) 0.6794(9) 0.3544(3) 0.081(3) Uani 1 1 d . . .
H11E H 0.2672 0.6553 0.3325 0.097 Uiso 1 1 calc R . .
H11F H 0.2805 0.7728 0.3577 0.097 Uiso 1 1 calc R . .
C115 C 0.2104(3) 0.6790(8) 0.3626(2) 0.066(2) Uani 1 1 d . . .
H11G H 0.1903 0.7451 0.3493 0.079 Uiso 1 1 calc R . .
H11H H 0.2089 0.7081 0.3841 0.079 Uiso 1 1 calc R . .
C116 C 0.1878(3) 0.5341(7) 0.35814(19) 0.0474(18) Uani 1 1 d . . .
H11I H 0.1865 0.5087 0.3362 0.057 Uiso 1 1 calc R . .
H11J H 0.1525 0.5337 0.3644 0.057 Uiso 1 1 calc R . .
C121 C 0.1972(2) 0.1671(7) 0.34036(14) 0.0327(15) Uani 1 1 d . . .
H121 H 0.1732 0.0873 0.3397 0.039 Uiso 1 1 calc R . .
C122 C 0.2492(3) 0.1038(8) 0.33549(16) 0.0419(17) Uani 1 1 d . . .
H12A H 0.2745 0.1782 0.3339 0.050 Uiso 1 1 calc R . .
H12B H 0.2605 0.0459 0.3534 0.050 Uiso 1 1 calc R . .
C123 C 0.2468(3) 0.0172(8) 0.30683(16) 0.0501(19) Uani 1 1 d . . .
H12C H 0.2228 -0.0599 0.3088 0.060 Uiso 1 1 calc R . .
H12D H 0.2809 -0.0222 0.3044 0.060 Uiso 1 1 calc R . .
C124 C 0.2295(3) 0.1036(9) 0.27832(17) 0.059(2) Uani 1 1 d . . .
H12E H 0.2272 0.0445 0.2598 0.070 Uiso 1 1 calc R . .
H12F H 0.2546 0.1775 0.2755 0.070 Uiso 1 1 calc R . .
C125 C 0.1768(3) 0.1677(10) 0.28270(16) 0.057(2) Uani 1 1 d . . .
H12G H 0.1659 0.2269 0.2649 0.068 Uiso 1 1 calc R . .
H12H H 0.1512 0.0938 0.2840 0.068 Uiso 1 1 calc R . .
C126 C 0.1803(3) 0.2528(7) 0.31196(16) 0.0410(18) Uani 1 1 d . . .
H12I H 0.1465 0.2940 0.3146 0.049 Uiso 1 1 calc R . .
H12J H 0.2047 0.3289 0.3100 0.049 Uiso 1 1 calc R . .
C131 C 0.2310(2) 0.1556(7) 0.40494(14) 0.0319(15) Uani 1 1 d . . .
H131 H 0.2652 0.1543 0.3967 0.038 Uiso 1 1 calc R . .
C132 C 0.2142(3) 0.0056(7) 0.40731(15) 0.0392(16) Uani 1 1 d . . .
H13A H 0.1809 0.0019 0.4162 0.047 Uiso 1 1 calc R . .
H13B H 0.2098 -0.0353 0.3866 0.047 Uiso 1 1 calc R . .
C133 C 0.2532(3) -0.0777(8) 0.42722(16) 0.0489(19) Uani 1 1 d . . .
H13C H 0.2410 -0.1737 0.4288 0.059 Uiso 1 1 calc R . .
H13D H 0.2858 -0.0797 0.4175 0.059 Uiso 1 1 calc R . .
C134 C 0.2616(3) -0.0154(9) 0.45902(17) 0.056(2) Uani 1 1 d . . .
H13E H 0.2886 -0.0673 0.4712 0.068 Uiso 1 1 calc R . .
H13F H 0.2299 -0.0224 0.4695 0.068 Uiso 1 1 calc R . .
C135 C 0.2773(3) 0.1357(10) 0.45700(17) 0.059(2) Uani 1 1 d . . .
H13G H 0.2808 0.1760 0.4778 0.071 Uiso 1 1 calc R . .
H13H H 0.3109 0.1416 0.4485 0.071 Uiso 1 1 calc R . .
C136 C 0.2384(3) 0.2186(8) 0.43687(17) 0.0468(19) Uani 1 1 d . . .
H13I H 0.2503 0.3148 0.4354 0.056 Uiso 1 1 calc R . .
H13J H 0.2055 0.2197 0.4463 0.056 Uiso 1 1 calc R . .
C211 C -0.0043(3) 0.3838(7) 0.43106(14) 0.0342(15) Uani 1 1 d . . .
H211 H 0.0193 0.4167 0.4486 0.041 Uiso 1 1 calc R . .
C212 C -0.0058(3) 0.5022(7) 0.40731(16) 0.0399(17) Uani 1 1 d . . .
H21A H 0.0287 0.5166 0.4005 0.048 Uiso 1 1 calc R . .
H21B H -0.0287 0.4765 0.3891 0.048 Uiso 1 1 calc R . .
C213 C -0.0245(3) 0.6348(8) 0.4209(2) 0.059(2) Uani 1 1 d . . .
H21C H 0.0003 0.6653 0.4378 0.071 Uiso 1 1 calc R . .
H21D H -0.0267 0.7075 0.4050 0.071 Uiso 1 1 calc R . .
C214 C -0.0756(4) 0.6170(9) 0.4330(2) 0.072(3) Uani 1 1 d . . .
H21E H -0.1011 0.5932 0.4159 0.087 Uiso 1 1 calc R . .
H21F H -0.0861 0.7045 0.4421 0.087 Uiso 1 1 calc R . .
C215 C -0.0736(4) 0.5034(10) 0.4571(2) 0.075(3) Uani 1 1 d . . .
H21G H -0.0500 0.5306 0.4748 0.090 Uiso 1 1 calc R . .
H21H H -0.1079 0.4911 0.4644 0.090 Uiso 1 1 calc R . .
C216 C -0.0560(3) 0.3680(8) 0.44407(18) 0.053(2) Uani 1 1 d . . .
H21I H -0.0814 0.3363 0.4277 0.064 Uiso 1 1 calc R . .
H21J H -0.0535 0.2973 0.4604 0.064 Uiso 1 1 calc R . .
C221 C -0.0235(2) 0.1245(7) 0.39400(13) 0.0286(14) Uani 1 1 d . . .
H221 H -0.0044 0.0514 0.3837 0.034 Uiso 1 1 calc R . .
C222 C -0.0504(3) 0.2098(7) 0.36762(15) 0.0349(15) Uani 1 1 d . . .
H22A H -0.0727 0.2794 0.3762 0.042 Uiso 1 1 calc R . .
H22B H -0.0246 0.2590 0.3565 0.042 Uiso 1 1 calc R . .
C223 C -0.0823(3) 0.1161(8) 0.34522(17) 0.0489(19) Uani 1 1 d . . .
H22C H -0.1001 0.1729 0.3289 0.059 Uiso 1 1 calc R . .
H22D H -0.0595 0.0514 0.3355 0.059 Uiso 1 1 calc R . .
C224 C -0.1205(3) 0.0364(9) 0.3614(2) 0.059(2) Uani 1 1 d . . .
H22E H -0.1388 -0.0274 0.3467 0.071 Uiso 1 1 calc R . .
H22F H -0.1457 0.1008 0.3689 0.071 Uiso 1 1 calc R . .
C225 C -0.0957(3) -0.0461(8) 0.38838(17) 0.0470(19) Uani 1 1 d . . .
H22G H -0.0738 -0.1189 0.3806 0.056 Uiso 1 1 calc R . .
H22H H -0.1226 -0.0913 0.3993 0.056 Uiso 1 1 calc R . .
C226 C -0.0634(3) 0.0469(7) 0.41077(15) 0.0383(16) Uani 1 1 d . . .
H22I H -0.0858 0.1137 0.4202 0.046 Uiso 1 1 calc R . .
H22J H -0.0462 -0.0099 0.4273 0.046 Uiso 1 1 calc R . .
C231 C 0.0396(2) 0.1221(6) 0.45205(13) 0.0286(14) Uani 1 1 d . . .
H231 H 0.0070 0.1143 0.4620 0.034 Uiso 1 1 calc R . .
C232 C 0.0786(3) 0.1893(8) 0.47508(15) 0.0401(17) Uani 1 1 d . . .
H23A H 0.1111 0.2004 0.4656 0.048 Uiso 1 1 calc R . .
H23B H 0.0664 0.2821 0.4803 0.048 Uiso 1 1 calc R . .
C233 C 0.0880(3) 0.1059(8) 0.50426(15) 0.0440(18) Uani 1 1 d . . .
H23C H 0.0566 0.1039 0.5151 0.053 Uiso 1 1 calc R . .
H23D H 0.1151 0.1505 0.5179 0.053 Uiso 1 1 calc R . .
C234 C 0.1040(3) -0.0419(8) 0.49734(16) 0.0460(19) Uani 1 1 d . . .
H23E H 0.1376 -0.0407 0.4887 0.055 Uiso 1 1 calc R . .
H23F H 0.1075 -0.0958 0.5166 0.055 Uiso 1 1 calc R . .
C235 C 0.0652(3) -0.1095(7) 0.47489(15) 0.0416(17) Uani 1 1 d . . .
H23G H 0.0324 -0.1178 0.4843 0.050 Uiso 1 1 calc R . .
H23H H 0.0769 -0.2033 0.4701 0.050 Uiso 1 1 calc R . .
C236 C 0.0572(3) -0.0252(6) 0.44519(15) 0.0340(15) Uani 1 1 d . . .
H23I H 0.0314 -0.0707 0.4309 0.041 Uiso 1 1 calc R . .
H23J H 0.0895 -0.0212 0.4352 0.041 Uiso 1 1 calc R . .
C10 C 0.1848(4) 0.5550(10) 0.4689(2) 0.073(3) Uani 1 1 d . . .
F11 F 0.1909(3) 0.4521(7) 0.48853(14) 0.102(2) Uani 1 1 d . . .
F12 F 0.1843(3) 0.6724(7) 0.48577(16) 0.112(2) Uani 1 1 d . . .
F13 F 0.2286(2) 0.5615(7) 0.45399(15) 0.0969(19) Uani 1 1 d . . .
C20 C 0.8909(5) 0.6134(16) 0.3188(3) 0.110(4) Uani 1 1 d . . .
F21 F 0.9065(4) 0.4839(8) 0.3305(2) 0.153(4) Uani 1 1 d . . .
F22 F 0.8485(3) 0.5924(10) 0.29938(18) 0.140(3) Uani 1 1 d . . .
F23 F 0.8733(3) 0.6897(9) 0.34108(19) 0.128(3) Uani 1 1 d . . .
S10 S 0.12961(9) 0.5395(2) 0.44354(5) 0.0618(6) Uani 1 1 d . . .
O11 O 0.13484(18) 0.4051(5) 0.42944(11) 0.0466(12) Uani 1 1 d . . .
O12 O 0.0899(2) 0.5456(7) 0.46469(14) 0.0740(18) Uani 1 1 d . . .
O13 O 0.1307(3) 0.6521(7) 0.42258(14) 0.0791(18) Uani 1 1 d . . .
S20 S 0.94253(12) 0.6877(4) 0.30309(7) 0.0976(10) Uani 1 1 d . . .
O21 O 0.9758(3) 0.7173(9) 0.32922(18) 0.099(2) Uani 1 1 d . . .
O22 O 0.9575(4) 0.5860(11) 0.28258(18) 0.137(4) Uani 1 1 d . . .
O23 O 0.9171(4) 0.8095(9) 0.2879(2) 0.128(3) Uani 1 1 d . . .
O1S O 0.1082(15) -0.395(4) 0.2606(8) 0.168(17) Uani 0.25 1 d PDU A 1
C1S C 0.1336(12) -0.335(4) 0.2694(8) 0.045(13) Uani 0.25 1 d PDU A 1
C2S C 0.1282(8) -0.260(2) 0.2962(5) 0.014(5) Uani 0.25 1 d PDU A 1
C3S C 0.1811(15) -0.318(6) 0.2574(12) 0.130(19) Uani 0.25 1 d PDU A 1
O2S O 0.1141(8) -0.301(2) 0.2783(5) 0.046(5) Uani 0.25 1 d PDU B 2
C4S C 0.1381(12) -0.321(2) 0.2641(10) 0.045(17) Uani 0.25 1 d PDU B 2
C5S C 0.1519(13) -0.224(3) 0.2423(7) 0.059(9) Uani 0.25 1 d PDU B 2
C6S C 0.1523(15) -0.457(3) 0.2575(9) 0.081(11) Uani 0.25 1 d PDU B 2

loop_
_atom_site_aniso_label
_atom_site_aniso_U_11
_atom_site_aniso_U_22
_atom_site_aniso_U_33
_atom_site_aniso_U_23
_atom_site_aniso_U_13
_atom_site_aniso_U_12
Ru1 0.0259(4) 0.0266(4) 0.0252(4) -0.0021(2) -0.0003(2) 0.0003(2)
P1 0.0261(9) 0.0259(10) 0.0316(10) -0.0013(7) 0.0012(7) 0.0005(7)
P2 0.0278(9) 0.0248(9) 0.0245(9) -0.0027(6) 0.0005(7) 0.0025(7)
N1 0.038(3) 0.051(4) 0.028(3) 0.002(3) 0.004(3) 0.002(3)
N2 0.057(5) 0.114(7) 0.034(4) 0.002(4) -0.002(3) 0.007(4)
N3 0.041(3) 0.046(4) 0.036(3) -0.009(3) 0.005(3) -0.004(3)
C1 0.025(3) 0.048(4) 0.029(4) -0.006(3) 0.005(3) -0.007(3)
C2 0.037(4) 0.049(5) 0.019(3) -0.010(3) -0.005(3) 0.001(3)
C3 0.057(5) 0.053(5) 0.045(4) 0.010(4) 0.000(4) 0.000(4)
C4 0.114(9) 0.111(9) 0.037(5) 0.010(5) -0.015(5) 0.021(7)
C5 0.110(8) 0.092(8) 0.052(5) -0.036(5) -0.005(5) -0.022(6)
C6 0.049(4) 0.038(4) 0.052(4) -0.016(3) 0.005(3) -0.003(3)
C111 0.035(4) 0.028(4) 0.054(4) -0.005(3) 0.005(3) -0.006(3)
C112 0.036(4) 0.041(5) 0.074(5) -0.004(4) 0.009(4) -0.006(3)
C113 0.048(5) 0.047(5) 0.115(8) -0.005(5) 0.007(5) -0.020(4)
C114 0.067(6) 0.036(5) 0.141(9) 0.007(6) 0.008(6) -0.022(5)
C115 0.058(5) 0.032(5) 0.107(7) 0.002(5) 0.004(5) -0.001(4)
C116 0.046(4) 0.028(4) 0.069(5) 0.003(4) 0.009(4) -0.003(3)
C121 0.036(4) 0.031(4) 0.031(3) -0.002(3) 0.000(3) -0.001(3)
C122 0.037(4) 0.048(5) 0.042(4) -0.001(3) 0.010(3) 0.006(3)
C123 0.055(5) 0.053(5) 0.044(4) -0.003(4) 0.016(4) 0.012(4)
C124 0.071(6) 0.069(6) 0.036(4) -0.004(4) 0.011(4) 0.012(5)
C125 0.064(5) 0.076(6) 0.031(4) 0.002(4) 0.009(4) 0.019(4)
C126 0.041(4) 0.042(4) 0.040(4) 0.006(3) 0.005(3) 0.007(3)
C131 0.028(3) 0.033(4) 0.034(4) -0.001(3) -0.003(3) 0.003(3)
C132 0.043(4) 0.038(4) 0.036(4) 0.002(3) -0.007(3) 0.003(3)
C133 0.047(4) 0.052(5) 0.046(4) 0.010(4) -0.007(3) 0.008(4)
C134 0.057(5) 0.067(6) 0.042(4) 0.006(4) -0.014(4) 0.017(4)
C135 0.049(5) 0.090(7) 0.035(4) -0.014(4) -0.013(3) 0.009(4)
C136 0.054(5) 0.047(5) 0.039(4) -0.009(3) -0.005(4) 0.003(4)
C211 0.043(4) 0.027(4) 0.032(3) -0.004(3) 0.002(3) 0.008(3)
C212 0.044(4) 0.031(4) 0.043(4) 0.001(3) -0.005(3) 0.005(3)
C213 0.072(6) 0.033(5) 0.069(5) -0.003(4) -0.014(5) 0.009(4)
C214 0.092(7) 0.043(5) 0.082(6) -0.022(5) 0.005(5) 0.033(5)
C215 0.087(7) 0.072(7) 0.071(6) -0.013(5) 0.029(5) 0.026(5)
C216 0.068(5) 0.045(5) 0.050(4) 0.001(4) 0.022(4) 0.019(4)
C221 0.025(3) 0.032(4) 0.028(3) -0.007(3) -0.001(3) 0.002(3)
C222 0.035(4) 0.038(4) 0.031(4) 0.005(3) -0.004(3) 0.004(3)
C223 0.047(4) 0.051(5) 0.045(4) -0.001(4) -0.019(3) 0.000(4)
C224 0.043(4) 0.045(5) 0.085(6) 0.003(4) -0.021(4) -0.006(4)
C225 0.037(4) 0.042(4) 0.059(5) 0.003(4) -0.012(3) -0.009(3)
C226 0.036(4) 0.040(4) 0.039(4) 0.003(3) 0.006(3) -0.001(3)
C231 0.031(3) 0.031(4) 0.024(3) -0.001(3) 0.005(3) -0.001(3)
C232 0.041(4) 0.042(4) 0.035(4) -0.008(3) -0.009(3) 0.005(3)
C233 0.033(4) 0.064(5) 0.034(4) 0.000(3) -0.008(3) 0.001(3)
C234 0.040(4) 0.054(5) 0.042(4) 0.017(3) -0.006(3) 0.010(4)
C235 0.042(4) 0.039(4) 0.042(4) 0.015(3) -0.002(3) 0.010(3)
C236 0.036(4) 0.028(4) 0.038(4) 0.000(3) 0.002(3) 0.007(3)
C10 0.091(8) 0.061(6) 0.067(6) -0.017(5) 0.006(5) 0.007(5)
F11 0.121(5) 0.109(5) 0.072(4) 0.001(4) -0.017(3) 0.010(4)
F12 0.121(5) 0.096(5) 0.115(5) -0.062(4) -0.019(4) -0.005(4)
F13 0.079(4) 0.099(5) 0.112(5) -0.032(4) 0.003(4) -0.011(3)
C20 0.108(10) 0.125(12) 0.095(9) -0.026(8) 0.001(8) -0.008(8)
F21 0.201(9) 0.097(6) 0.153(7) 0.067(5) -0.034(6) -0.005(6)
F22 0.115(6) 0.180(8) 0.120(6) -0.008(6) -0.020(5) -0.045(6)
F23 0.121(6) 0.135(6) 0.137(6) -0.054(5) 0.064(5) -0.041(5)
S10 0.0703(15) 0.0522(14) 0.0615(13) -0.0114(11) -0.0036(11) -0.0017(11)
O11 0.046(3) 0.042(3) 0.053(3) -0.022(2) 0.008(2) -0.003(2)
O12 0.072(4) 0.076(4) 0.077(4) -0.019(3) 0.020(3) 0.007(3)
O13 0.109(5) 0.063(4) 0.067(4) 0.008(3) 0.017(4) 0.003(4)
S20 0.088(2) 0.116(3) 0.091(2) 0.0007(19) 0.0195(17) 0.0090(18)
O21 0.081(5) 0.121(6) 0.089(5) -0.002(4) -0.020(4) -0.022(4)
O22 0.196(10) 0.145(8) 0.077(5) 0.005(5) 0.048(6) 0.079(7)
O23 0.188(10) 0.082(6) 0.114(7) 0.047(5) 0.008(6) 0.029(6)
O1S 0.168(18) 0.168(18) 0.168(18) 0.002(3) 0.013(3) -0.001(3)
C1S 0.045(13) 0.044(13) 0.045(13) -0.002(3) 0.003(3) 0.002(3)
C2S 0.014(5) 0.014(5) 0.013(5) -0.005(3) 0.001(3) 0.004(3)
C3S 0.130(19) 0.130(19) 0.129(19) -0.002(3) 0.011(3) 0.000(3)
O2S 0.046(6) 0.047(6) 0.047(6) 0.002(3) 0.008(3) 0.001(3)
C4S 0.046(17) 0.044(18) 0.046(17) -0.002(3) 0.002(3) 0.001(3)
C5S 0.060(9) 0.059(9) 0.058(9) -0.002(3) 0.006(3) -0.002(3)
C6S 0.082(11) 0.080(11) 0.080(11) 0.000(3) 0.009(3) 0.000(3)

loop_
_atom_type_symbol
_atom_type_description
_atom_type_scat_dispersion_real
_atom_type_scat_dispersion_imag
_atom_type_scat_source
C C 0.0033 0.0016 'International Tables Vol C Tables 4.2.6.8 and 6.1.1.4'
H H 0.0000 0.0000 'International Tables Vol C Tables 4.2.6.8 and 6.1.1.4'
F F 0.0171 0.0103 'International Tables Vol C Tables 4.2.6.8 and 6.1.1.4'
N N 0.0061 0.0033 'International Tables Vol C Tables 4.2.6.8 and 6.1.1.4'
O O 0.0106 0.0060 'International Tables Vol C Tables 4.2.6.8 and 6.1.1.4'
S S 0.1246 0.1234 'International Tables Vol C Tables 4.2.6.8 and 6.1.1.4'
P P 0.1023 0.0942 'International Tables Vol C Tables 4.2.6.8 and 6.1.1.4'
Ru Ru -1.2594 0.8363 'International Tables Vol C Tables 4.2.6.8 and 6.1.1.4'

loop_
_geom_angle_atom_site_label_1
_geom_angle_atom_site_label_2
_geom_angle_atom_site_label_3
_geom_angle
C1 Ru1 O11 161.9(3)
C1 Ru1 P1 93.06(19)
O11 Ru1 P1 85.38(13)
C1 Ru1 P2 93.70(19)
O11 Ru1 P2 92.40(13)
P1 Ru1 P2 164.54(6)
C111 P1 C121 109.0(3)
C111 P1 C131 102.7(3)
C121 P1 C131 101.7(3)
C111 P1 Ru1 113.7(2)
C121 P1 Ru1 116.5(2)
C131 P1 Ru1 111.8(2)
C231 P2 C211 102.9(3)
C231 P2 C221 103.0(3)
C211 P2 C221 107.9(3)
C231 P2 Ru1 110.7(2)
C211 P2 Ru1 115.7(2)
C221 P2 Ru1 115.2(2)
N2 N1 C3 126.9(7)
N2 N1 C1 109.7(6)
C3 N1 C1 123.4(6)
C2 N2 N1 110.5(6)
C2 N2 C4 127.4(8)
N1 N2 C4 122.1(9)
C1 N3 C2 111.1(6)
C1 N3 C6 127.7(6)
C2 N3 C6 121.1(6)
N3 C1 N1 101.7(5)
N3 C1 Ru1 136.6(5)
N1 C1 Ru1 121.7(5)
N2 C2 N3 106.9(6)
N2 C2 C5 128.9(7)
N3 C2 C5 124.2(8)
N1 C3 H3A 109.5
N1 C3 H3B 109.5
H3A C3 H3B 109.5
N1 C3 H3C 109.5
H3A C3 H3C 109.5
H3B C3 H3C 109.5
N2 C4 H4A 109.5
N2 C4 H4B 109.5
H4A C4 H4B 109.5
N2 C4 H4C 109.5
H4A C4 H4C 109.5
H4B C4 H4C 109.5
C2 C5 H5A 109.5
C2 C5 H5B 109.5
H5A C5 H5B 109.5
C2 C5 H5C 109.5
H5A C5 H5C 109.5
H5B C5 H5C 109.5
N3 C6 H6A 109.5
N3 C6 H6B 109.5
H6A C6 H6B 109.5
N3 C6 H6C 109.5
H6A C6 H6C 109.5
H6B C6 H6C 109.5
C112 C111 C116 110.8(6)
C112 C111 P1 117.2(5)
C116 C111 P1 111.9(5)
C112 C111 H111 105.3
C116 C111 H111 105.3
P1 C111 H111 105.3
C111 C112 C113 110.5(6)
C111 C112 H11A 109.5
C113 C112 H11A 109.6
C111 C112 H11B 109.6
C113 C112 H11B 109.6
H11A C112 H11B 108.1
C114 C113 C112 110.5(7)
C114 C113 H11C 109.6
C112 C113 H11C 109.5
C114 C113 H11D 109.5
C112 C113 H11D 109.5
H11C C113 H11D 108.1
C113 C114 C115 110.4(8)
C113 C114 H11E 109.6
C115 C114 H11E 109.6
C113 C114 H11F 109.6
C115 C114 H11F 109.6
H11E C114 H11F 108.1
C114 C115 C116 110.0(7)
C114 C115 H11G 109.7
C116 C115 H11G 109.7
C114 C115 H11H 109.7
C116 C115 H11H 109.7
H11G C115 H11H 108.2
C115 C116 C111 110.9(6)
C115 C116 H11I 109.5
C111 C116 H11I 109.5
C115 C116 H11J 109.5
C111 C116 H11J 109.5
H11I C116 H11J 108.0
C126 C121 C122 108.0(5)
C126 C121 P1 113.5(5)
C122 C121 P1 119.3(4)
C126 C121 H121 104.9
C122 C121 H121 104.9
P1 C121 H121 104.9
C123 C122 C121 111.4(6)
C123 C122 H12A 109.3
C121 C122 H12A 109.4
C123 C122 H12B 109.3
C121 C122 H12B 109.3
H12A C122 H12B 108.0
C122 C123 C124 111.1(6)
C122 C123 H12C 109.4
C124 C123 H12C 109.4
C122 C123 H12D 109.4
C124 C123 H12D 109.4
H12C C123 H12D 108.0
C123 C124 C125 109.1(6)
C123 C124 H12E 109.9
C125 C124 H12E 109.9
C123 C124 H12F 109.9
C125 C124 H12F 109.9
H12E C124 H12F 108.3
C126 C125 C124 109.3(6)
C126 C125 H12G 109.8
C124 C125 H12G 109.8
C126 C125 H12H 109.8
C124 C125 H12H 109.8
H12G C125 H12H 108.3
C125 C126 C121 112.4(6)
C125 C126 H12I 109.1
C121 C126 H12I 109.1
C125 C126 H12J 109.1
C121 C126 H12J 109.1
H12I C126 H12J 107.8
C136 C131 C132 109.6(6)
C136 C131 P1 114.3(5)
C132 C131 P1 112.4(4)
C136 C131 H131 106.7
C132 C131 H131 106.7
P1 C131 H131 106.7
C133 C132 C131 111.1(6)
C133 C132 H13A 109.4
C131 C132 H13A 109.4
C133 C132 H13B 109.4
C131 C132 H13B 109.4
H13A C132 H13B 108.0
C134 C133 C132 110.7(6)
C134 C133 H13C 109.5
C132 C133 H13C 109.5
C134 C133 H13D 109.5
C132 C133 H13D 109.5
H13C C133 H13D 108.1
C133 C134 C135 110.4(7)
C133 C134 H13E 109.6
C135 C134 H13E 109.6
C133 C134 H13F 109.6
C135 C134 H13F 109.6
H13E C134 H13F 108.1
C136 C135 C134 111.6(6)
C136 C135 H13G 109.3
C134 C135 H13G 109.3
C136 C135 H13H 109.3
C134 C135 H13H 109.3
H13G C135 H13H 108.0
C135 C136 C131 110.4(6)
C135 C136 H13I 109.6
C131 C136 H13I 109.6
C135 C136 H13J 109.6
C131 C136 H13J 109.6
H13I C136 H13J 108.1
C216 C211 C212 110.5(6)
C216 C211 P2 118.1(5)
C212 C211 P2 111.7(4)
C216 C211 H211 105.1
C212 C211 H211 105.1
P2 C211 H211 105.1
C213 C212 C211 110.9(6)
C213 C212 H21A 109.5
C211 C212 H21A 109.5
C213 C212 H21B 109.4
C211 C212 H21B 109.4
H21A C212 H21B 108.0
C214 C213 C212 111.8(7)
C214 C213 H21C 109.3
C212 C213 H21C 109.3
C214 C213 H21D 109.3
C212 C213 H21D 109.3
H21C C213 H21D 107.9
C213 C214 C215 110.4(7)
C213 C214 H21E 109.6
C215 C214 H21E 109.6
C213 C214 H21F 109.6
C215 C214 H21F 109.6
H21E C214 H21F 108.1
C216 C215 C214 111.1(7)
C216 C215 H21G 109.4
C214 C215 H21G 109.4
C216 C215 H21H 109.4
C214 C215 H21H 109.4
H21G C215 H21H 108.0
C215 C216 C211 111.2(7)
C215 C216 H21I 109.4
C211 C216 H21I 109.4
C215 C216 H21J 109.4
C211 C216 H21J 109.4
H21I C216 H21J 108.0
C226 C221 C222 109.4(5)
C226 C221 P2 119.3(4)
C222 C221 P2 111.8(4)
C226 C221 H221 105.0
C222 C221 H221 105.0
P2 C221 H221 105.0
C223 C222 C221 110.6(6)
C223 C222 H22A 109.5
C221 C222 H22A 109.5
C223 C222 H22B 109.5
C221 C222 H22B 109.5
H22A C222 H22B 108.1
C224 C223 C222 111.1(6)
C224 C223 H22C 109.4
C222 C223 H22C 109.4
C224 C223 H22D 109.4
C222 C223 H22D 109.4
H22C C223 H22D 108.0
C223 C224 C225 112.1(6)
C223 C224 H22E 109.2
C225 C224 H22E 109.2
C223 C224 H22F 109.2
C225 C224 H22F 109.2
H22E C224 H22F 107.9
C224 C225 C226 111.3(6)
C224 C225 H22G 109.4
C226 C225 H22G 109.4
C224 C225 H22H 109.4
C226 C225 H22H 109.4
H22G C225 H22H 108.0
C221 C226 C225 110.4(5)
C221 C226 H22I 109.6
C225 C226 H22I 109.6
C221 C226 H22J 109.6
C225 C226 H22J 109.6
H22I C226 H22J 108.1
C232 C231 C236 109.2(5)
C232 C231 P2 112.5(5)
C236 C231 P2 112.6(4)
C232 C231 H231 107.4
C236 C231 H231 107.4
P2 C231 H231 107.4
C233 C232 C231 112.5(6)
C233 C232 H23A 109.1
C231 C232 H23A 109.1
C233 C232 H23B 109.1
C231 C232 H23B 109.1
H23A C232 H23B 107.8
C232 C233 C234 111.2(6)
C232 C233 H23C 109.4
C234 C233 H23C 109.4
C232 C233 H23D 109.4
C234 C233 H23D 109.4
H23C C233 H23D 108.0
C235 C234 C233 110.7(5)
C235 C234 H23E 109.5
C233 C234 H23E 109.5
C235 C234 H23F 109.5
C233 C234 H23F 109.5
H23E C234 H23F 108.1
C234 C235 C236 110.9(6)
C234 C235 H23G 109.5
C236 C235 H23G 109.5
C234 C235 H23H 109.5
C236 C235 H23H 109.5
H23G C235 H23H 108.0
C235 C236 C231 110.6(5)
C235 C236 H23I 109.5
C231 C236 H23I 109.5
C235 C236 H23J 109.5
C231 C236 H23J 109.5
H23I C236 H23J 108.1
F11 C10 F12 106.6(8)
F11 C10 F13 106.4(8)
F12 C10 F13 105.4(8)
F11 C10 S10 113.3(8)
F12 C10 S10 111.7(7)
F13 C10 S10 112.8(7)
F23 C20 F22 102.8(11)
F23 C20 F21 109.9(11)
F22 C20 F21 107.0(11)
F23 C20 S20 113.0(9)
F22 C20 S20 116.4(10)
F21 C20 S20 107.5(10)
O13 S10 O12 115.5(4)
O13 S10 O11 114.0(4)
O12 S10 O11 113.9(4)
O13 S10 C10 106.3(5)
O12 S10 C10 101.2(4)
O11 S10 C10 104.0(4)
S10 O11 Ru1 144.5(3)
O21 S20 O22 118.0(6)
O21 S20 O23 115.2(6)
O22 S20 O23 114.3(6)
O21 S20 C20 102.6(6)
O22 S20 C20 103.4(7)
O23 S20 C20 99.8(7)
O1S C1S C2S 123.1(16)
O1S C1S C3S 123.0(16)
C2S C1S C3S 114(3)
O2S C4S C5S 122.3(15)
O2S C4S C6S 122.0(15)
C5S C4S C6S 113(3)

loop_
_geom_bond_atom_site_label_1
_geom_bond_atom_site_label_2
_geom_bond_distance
Ru1 C1 1.898(6)
Ru1 O11 2.235(4)
Ru1 P1 2.3822(18)
Ru1 P2 2.3953(17)
P1 C111 1.862(7)
P1 C121 1.866(6)
P1 C131 1.868(6)
P2 C231 1.860(6)
P2 C211 1.861(6)
P2 C221 1.870(6)
N1 N2 1.331(9)
N1 C3 1.417(10)
N1 C1 1.436(9)
N2 C2 1.301(10)
N2 C4 1.521(12)
N3 C1 1.366(9)
N3 C2 1.393(8)
N3 C6 1.440(9)
C2 C5 1.467(11)
C3 H3A 0.9800
C3 H3B 0.9800
C3 H3C 0.9800
C4 H4A 0.9800
C4 H4B 0.9800
C4 H4C 0.9800
C5 H5A 0.9800
C5 H5B 0.9800
C5 H5C 0.9800
C6 H6A 0.9800
C6 H6B 0.9800
C6 H6C 0.9800
C111 C112 1.510(10)
C111 C116 1.536(10)
C111 H111 1.0000
C112 C113 1.547(11)
C112 H11A 0.9900
C112 H11B 0.9900
C113 C114 1.501(13)
C113 H11C 0.9900
C113 H11D 0.9900
C114 C115 1.534(13)
C114 H11E 0.9900
C114 H11F 0.9900
C115 C116 1.534(11)
C115 H11G 0.9900
C115 H11H 0.9900
C116 H11I 0.9900
C116 H11J 0.9900
C121 C126 1.532(9)
C121 C122 1.532(9)
C121 H121 1.0000
C122 C123 1.507(10)
C122 H12A 0.9900
C122 H12B 0.9900
C123 C124 1.542(11)
C123 H12C 0.9900
C123 H12D 0.9900
C124 C125 1.548(11)
C124 H12E 0.9900
C124 H12F 0.9900
C125 C126 1.521(11)
C125 H12G 0.9900
C125 H12H 0.9900
C126 H12I 0.9900
C126 H12J 0.9900
C131 C136 1.523(9)
C131 C132 1.529(10)
C131 H131 1.0000
C132 C133 1.524(10)
C132 H13A 0.9900
C132 H13B 0.9900
C133 C134 1.518(11)
C133 H13C 0.9900
C133 H13D 0.9900
C134 C135 1.529(13)
C134 H13E 0.9900
C134 H13F 0.9900
C135 C136 1.524(11)
C135 H13G 0.9900
C135 H13H 0.9900
C136 H13I 0.9900
C136 H13J 0.9900
C211 C216 1.529(10)
C211 C212 1.548(9)
C211 H211 1.0000
C212 C213 1.519(10)
C212 H21A 0.9900
C212 H21B 0.9900
C213 C214 1.496(13)
C213 H21C 0.9900
C213 H21D 0.9900
C214 C215 1.526(13)
C214 H21E 0.9900
C214 H21F 0.9900
C215 C216 1.521(11)
C215 H21G 0.9900
C215 H21H 0.9900
C216 H21I 0.9900
C216 H21J 0.9900
C221 C226 1.532(9)
C221 C222 1.545(9)
C221 H221 1.0000
C222 C223 1.536(10)
C222 H22A 0.9900
C222 H22B 0.9900
C223 C224 1.493(12)
C223 H22C 0.9900
C223 H22D 0.9900
C224 C225 1.529(11)
C224 H22E 0.9900
C224 H22F 0.9900
C225 C226 1.537(10)
C225 H22G 0.9900
C225 H22H 0.9900
C226 H22I 0.9900
C226 H22J 0.9900
C231 C232 1.526(9)
C231 C236 1.541(9)
C231 H231 1.0000
C232 C233 1.516(10)
C232 H23A 0.9900
C232 H23B 0.9900
C233 C234 1.533(11)
C233 H23C 0.9900
C233 H23D 0.9900
C234 C235 1.509(10)
C234 H23E 0.9900
C234 H23F 0.9900
C235 C236 1.536(9)
C235 H23G 0.9900
C235 H23H 0.9900
C236 H23I 0.9900
C236 H23J 0.9900
C10 F11 1.320(11)
C10 F12 1.361(11)
C10 F13 1.374(12)
C10 S10 1.760(11)
C20 F23 1.338(14)
C20 F22 1.364(14)
C20 F21 1.405(16)
C20 S20 1.732(14)
S10 O13 1.429(7)
S10 O12 1.455(6)
S10 O11 1.456(5)
S20 O21 1.412(8)
S20 O22 1.414(9)
S20 O23 1.488(8)
O1S C1S 0.94(4)
C1S C2S 1.40(3)
C1S C3S 1.41(3)
O2S C4S 0.94(4)
C4S C5S 1.41(3)
C4S C6S 1.41(3)
